data_7013737
loop_
_publ_author_name
'Rheingold, Arnold L.'
'Liable-Sands, Louise M'
'Golen, James A.'
'Yap, Glenn P. A.'
'Trofimenko, Swiatoslaw'

_publ_section_title
;
 The coordination chemistry of the
 hydrotris(3-diphenylmethylpyrazol-1-yl)borate (Tp(CHPh2)) ligand.
;
_journal_issue 4
_journal_name_full 'Dalton transactions (Cambridge, England : 2003)'
_journal_page_first 598
_journal_page_last 604
_journal_paper_doi 10.1039/b313785f
_journal_year 2004
_chemical_formula_sum 'C48 H40 B N6 Tl'
_chemical_formula_weight 916.04
_chemical_name_systematic
;
?
;
_space_group_IT_number 19
_symmetry_space_group_name_Hall 'P 2ac 2ab'
_symmetry_space_group_name_H-M 'P 21 21 21'
_atom_sites_solution_hydrogens geom
_atom_sites_solution_primary direct
_atom_sites_solution_secondary difmap
_audit_creation_method SHELXL
_cell_angle_alpha 90.00
_cell_angle_beta 90.00
_cell_angle_gamma 90.00
_cell_formula_units_Z 4
_cell_length_a 12.7005(4)
_cell_length_b 15.5585(5)
_cell_length_c 20.1853(6)
_cell_measurement_temperature 218(2)
_cell_volume 3988.6(2)
_computing_structure_refinement 'SHELXL-93 (Sheldrick, 1993)'
_computing_structure_solution 'SHELXS-86 (Sheldrick, 1990)'
_diffrn_ambient_temperature 218(2)
_diffrn_radiation_monochromator graphite
_diffrn_radiation_source 'fine-focus sealed tube'
_diffrn_radiation_type MoK\a
_diffrn_radiation_wavelength 0.71073
_diffrn_reflns_av_R_equivalents 0.0327
_diffrn_reflns_av_sigmaI/netI 0.0653
_diffrn_reflns_limit_h_max 15
_diffrn_reflns_limit_h_min -14
_diffrn_reflns_limit_k_max 20
_diffrn_reflns_limit_k_min 0
_diffrn_reflns_limit_l_max 25
_diffrn_reflns_limit_l_min 0
_diffrn_reflns_number 13539
_diffrn_reflns_theta_max 28.21
_diffrn_reflns_theta_min 1.65
_exptl_absorpt_coefficient_mu 4.092
_exptl_absorpt_correction_T_max 1.000
_exptl_absorpt_correction_T_min 0.719
_exptl_absorpt_correction_type 'Empirical from DIFABS'
_exptl_crystal_density_diffrn 1.525
_exptl_crystal_F_000 1824
_exptl_crystal_size_max 0.40
_exptl_crystal_size_mid 0.40
_exptl_crystal_size_min 0.15
_refine_diff_density_max 0.634
_refine_diff_density_min -0.843
_refine_diff_density_rms 0.095
_refine_ls_abs_structure_details 'Flack H D (1983), Acta Cryst. A39, 876-881'
_refine_ls_abs_structure_Flack 0.048(6)
_refine_ls_extinction_method none
_refine_ls_goodness_of_fit_all 0.836
_refine_ls_goodness_of_fit_obs 0.848
_refine_ls_matrix_type full
_refine_ls_number_parameters 500
_refine_ls_number_reflns 7932
_refine_ls_number_restraints 0
_refine_ls_restrained_S_all 1.097
_refine_ls_restrained_S_obs 0.848
_refine_ls_R_factor_all 0.0319
_refine_ls_R_factor_obs 0.0275
_refine_ls_shift/esd_max 0.002
_refine_ls_shift/esd_mean 0.000
_refine_ls_structure_factor_coef Fsqd
_refine_ls_weighting_details 'w=1/[\s^2^(Fo^2^)+(0.0300P)^2^+0.0000P] where P=(Fo^2^+2Fc^2^)/3'
_refine_ls_weighting_scheme calc
_refine_ls_wR_factor_all 0.0886
_refine_ls_wR_factor_obs 0.0656
_reflns_number_observed 7305
_reflns_number_total 7940
_reflns_observed_criterion >2sigma(I)
_cod_data_source_file b313785f.txt
_cod_data_source_block trof47
_cod_depositor_comments
;
The following automatic conversions were performed:

'_refine_ls_weighting_scheme' value 'calc
w=1/[\s^2^(Fo^2^)+(0.0300P)^2^+0.0000P] where P=(Fo^2^+2Fc^2^)/3' was
changed to 'calc'. New tag '_refine_ls_weighting_details' was
created. The value of the new tag was set to
'w=1/[\s^2^(Fo^2^)+(0.0300P)^2^+0.0000P] where P=(Fo^2^+2Fc^2^)/3'.

Automatic conversion script
Id: cif_fix_values 3143 2015-03-26 13:38:13Z robertas 
;
_cod_database_code 7013737

loop_
_symmetry_equiv_pos_as_xyz
'x, y, z'
'-x+1/2, -y, z+1/2'
'-x, y+1/2, -z+1/2'
'x+1/2, -y+1/2, -z'

loop_
_atom_site_aniso_label
_atom_site_aniso_U_11
_atom_site_aniso_U_22
_atom_site_aniso_U_33
_atom_site_aniso_U_23
_atom_site_aniso_U_13
_atom_site_aniso_U_12
Tl1 0.02628(9) 0.03026(8) 0.02867(7) 0.00660(7) 0.00455(7) 0.00219(8)
N1 0.028(2) 0.028(2) 0.0268(14) 0.002(2) 0.0027(13) -0.001(2)
N2 0.022(2) 0.028(2) 0.0247(14) 0.0081(13) 0.0009(13) -0.0035(14)
N21 0.030(2) 0.028(2) 0.027(2) 0.0035(14) 0.0014(14) -0.001(2)
N22 0.025(2) 0.029(2) 0.0255(13) 0.0010(15) 0.0012(13) 0.002(2)
N41 0.027(2) 0.033(2) 0.0259(15) 0.0049(13) -0.0029(14) -0.007(2)
N42 0.025(2) 0.032(2) 0.0243(15) 0.0046(14) -0.0012(14) -0.004(2)
C1 0.030(3) 0.039(3) 0.028(2) 0.012(2) -0.004(2) -0.004(2)
C2 0.031(3) 0.042(3) 0.041(2) 0.018(2) -0.008(2) -0.002(2)
C3 0.020(3) 0.024(2) 0.032(2) 0.000(2) -0.003(2) 0.000(2)
C4 0.026(3) 0.022(2) 0.034(2) -0.002(2) -0.002(2) -0.002(2)
C5 0.033(3) 0.032(2) 0.039(2) -0.008(2) -0.005(2) 0.001(2)
C6 0.039(3) 0.043(3) 0.038(2) -0.014(2) -0.012(2) 0.002(2)
C7 0.034(3) 0.062(3) 0.029(2) 0.006(2) 0.000(2) 0.001(2)
C8 0.032(3) 0.043(2) 0.034(2) 0.008(2) 0.002(2) -0.006(2)
C9 0.031(3) 0.030(2) 0.035(2) -0.004(2) 0.001(2) -0.004(2)
C10 0.019(2) 0.026(2) 0.031(2) -0.007(2) 0.003(2) 0.002(2)
C11 0.032(3) 0.038(3) 0.046(2) -0.003(2) -0.002(2) -0.001(2)
C12 0.057(4) 0.042(3) 0.042(2) -0.007(2) -0.014(2) -0.008(3)
C13 0.050(4) 0.054(3) 0.048(2) 0.012(2) -0.022(3) -0.027(3)
C14 0.026(3) 0.062(4) 0.049(3) 0.006(2) -0.004(2) -0.013(2)
C15 0.028(3) 0.045(3) 0.041(2) 0.002(2) 0.000(2) 0.000(2)
C16 0.024(3) 0.033(2) 0.028(2) 0.003(2) -0.005(2) 0.000(2)
C21 0.031(3) 0.036(2) 0.028(2) -0.002(2) 0.009(2) -0.003(2)
C22 0.027(3) 0.035(2) 0.037(2) -0.005(2) 0.006(2) -0.001(2)
C23 0.023(2) 0.025(2) 0.027(2) -0.003(2) -0.002(2) -0.002(2)
C24 0.030(3) 0.023(2) 0.032(2) -0.004(2) -0.004(2) 0.004(2)
C25 0.035(3) 0.035(2) 0.039(2) -0.004(2) -0.009(2) 0.008(2)
C26 0.056(4) 0.045(3) 0.040(3) -0.005(2) -0.022(2) 0.005(3)
C27 0.077(5) 0.048(3) 0.030(2) -0.003(2) -0.013(3) 0.012(3)
C28 0.074(4) 0.047(3) 0.030(2) 0.005(2) 0.005(3) 0.000(3)
C29 0.053(4) 0.032(2) 0.033(2) 0.001(2) -0.005(2) -0.004(2)
C30 0.033(3) 0.024(2) 0.030(2) 0.0008(15) -0.005(2) 0.007(2)
C31 0.042(4) 0.034(2) 0.044(2) -0.006(2) -0.006(2) 0.002(2)
C32 0.058(4) 0.031(3) 0.045(2) -0.011(2) -0.003(2) -0.008(2)
C33 0.045(4) 0.055(3) 0.033(2) 0.001(2) -0.004(2) -0.023(3)
C34 0.037(3) 0.050(3) 0.042(2) 0.011(2) -0.007(2) -0.005(2)
C35 0.029(3) 0.039(3) 0.041(2) 0.008(2) -0.007(2) -0.005(2)
C36 0.035(3) 0.028(2) 0.026(2) -0.0021(15) -0.003(2) -0.004(2)
C41 0.029(3) 0.034(2) 0.036(2) 0.010(2) -0.002(2) -0.006(2)
C42 0.044(3) 0.033(2) 0.038(2) 0.003(2) -0.009(2) -0.017(2)
C43 0.028(2) 0.025(2) 0.030(2) -0.004(2) 0.000(2) -0.003(2)
C44 0.028(3) 0.023(2) 0.030(2) 0.001(2) -0.003(2) -0.002(2)
C45 0.028(3) 0.033(2) 0.082(4) -0.013(3) -0.001(3) -0.001(2)
C46 0.030(4) 0.068(4) 0.131(6) -0.055(5) -0.008(4) 0.004(3)
C47 0.032(4) 0.152(8) 0.068(4) -0.062(5) -0.011(3) 0.017(5)
C48 0.029(4) 0.192(10) 0.030(2) -0.006(4) -0.003(2) 0.005(5)
C49 0.034(3) 0.095(5) 0.032(2) 0.006(2) -0.004(2) 0.001(3)
C50 0.017(2) 0.046(3) 0.034(2) -0.007(2) -0.005(2) -0.002(2)
C51 0.023(3) 0.041(3) 0.041(2) -0.004(2) -0.003(2) 0.003(2)
C52 0.041(3) 0.048(3) 0.043(2) -0.005(2) -0.007(2) -0.009(3)
C53 0.030(3) 0.060(3) 0.038(2) 0.010(2) -0.005(2) -0.001(3)
C54 0.032(3) 0.054(3) 0.045(2) 0.001(2) 0.005(2) 0.014(2)
C55 0.033(3) 0.042(3) 0.040(2) -0.007(2) 0.002(2) 0.008(2)
C56 0.031(2) 0.030(2) 0.026(2) 0.005(2) -0.002(2) 0.002(2)

loop_
_atom_site_label
_atom_site_type_symbol
_atom_site_fract_x
_atom_site_fract_y
_atom_site_fract_z
_atom_site_U_iso_or_equiv
_atom_site_thermal_displace_type
_atom_site_occupancy
_atom_site_calc_flag
_atom_site_refinement_flags
_atom_site_disorder_group
Tl1 Tl 0.186691(14) 0.542655(10) 0.048476(7) 0.02840(5) Uani 1 d . .
N1 N 0.2743(3) 0.4566(3) 0.15251(15) 0.0276(7) Uani 1 d . .
N2 N 0.2103(3) 0.4260(2) 0.20198(15) 0.0250(8) Uani 1 d . .
N21 N 0.0962(3) 0.5974(2) 0.1622(2) 0.0281(8) Uani 1 d . .
N22 N 0.0650(3) 0.5395(2) 0.20997(14) 0.0263(7) Uani 1 d . .
N41 N 0.0425(3) 0.4340(2) 0.0832(2) 0.0289(8) Uani 1 d . .
N42 N 0.0308(3) 0.4028(2) 0.1457(2) 0.0269(8) Uani 1 d . .
C1 C 0.2677(4) 0.3792(3) 0.2451(2) 0.0326(10) Uani 1 d . .
H1A H 0.2417(4) 0.3519(3) 0.2833(2) 0.039 Uiso 1 calc R .
C2 C 0.3703(4) 0.3780(3) 0.2238(2) 0.0382(12) Uani 1 d . .
H2A H 0.4276(4) 0.3501(3) 0.2439(2) 0.046 Uiso 1 calc R .
C3 C 0.3714(4) 0.4272(3) 0.1660(2) 0.0253(9) Uani 1 d . .
C4 C 0.4668(3) 0.4459(3) 0.1226(2) 0.0271(9) Uani 1 d . .
H4A H 0.5055(3) 0.3909(3) 0.1184(2) 0.033 Uiso 1 calc R .
C5 C 0.3951(4) 0.4096(3) 0.0094(2) 0.0348(11) Uani 1 d . .
H5A H 0.3857(4) 0.3532(3) 0.0250(2) 0.042 Uiso 1 calc R .
C6 C 0.3685(4) 0.4293(3) -0.0557(2) 0.0401(12) Uani 1 d . .
H6A H 0.3421(4) 0.3861(3) -0.0838(2) 0.048 Uiso 1 calc R .
C7 C 0.3807(4) 0.5121(4) -0.0793(2) 0.0416(13) Uani 1 d . .
H7A H 0.3632(4) 0.5254(4) -0.1234(2) 0.050 Uiso 1 calc R .
C8 C 0.4186(4) 0.5746(3) -0.0378(2) 0.0365(11) Uani 1 d . .
H8A H 0.4249(4) 0.6312(3) -0.0535(2) 0.044 Uiso 1 calc R .
C9 C 0.4483(4) 0.5559(3) 0.0276(2) 0.0318(10) Uani 1 d . .
H9A H 0.4765(4) 0.5992(3) 0.0548(2) 0.038 Uiso 1 calc R .
C10 C 0.4356(3) 0.4723(2) 0.0521(2) 0.0255(8) Uani 1 d . .
C11 C 0.5119(4) 0.5731(3) 0.1979(2) 0.0387(11) Uani 1 d . .
H11A H 0.4403(4) 0.5784(3) 0.2087(2) 0.046 Uiso 1 calc R .
C12 C 0.5850(5) 0.6294(4) 0.2261(2) 0.0469(14) Uani 1 d . .
H12A H 0.5622(5) 0.6722(4) 0.2557(2) 0.056 Uiso 1 calc R .
C13 C 0.6907(5) 0.6223(4) 0.2106(2) 0.0508(14) Uani 1 d . .
H13A H 0.7399(5) 0.6600(4) 0.2297(2) 0.061 Uiso 1 calc R .
C14 C 0.7235(4) 0.5597(4) 0.1667(2) 0.0458(14) Uani 1 d . .
H14A H 0.7951(4) 0.5550(4) 0.1555(2) 0.055 Uiso 1 calc R .
C15 C 0.6498(4) 0.5035(3) 0.1392(2) 0.0380(11) Uani 1 d . .
H15A H 0.6727(4) 0.4605(3) 0.1098(2) 0.046 Uiso 1 calc R .
C16 C 0.5437(4) 0.5097(3) 0.1541(2) 0.0284(9) Uani 1 d . .
C21 C 0.0006(4) 0.5794(3) 0.2535(2) 0.0317(10) Uani 1 d . .
H21A H -0.0314(4) 0.5535(3) 0.2905(2) 0.038 Uiso 1 calc R .
C22 C -0.0103(4) 0.6640(3) 0.2351(2) 0.0330(10) Uani 1 d . .
H22A H -0.0497(4) 0.7068(3) 0.2566(2) 0.040 Uiso 1 calc R .
C23 C 0.0497(4) 0.6726(3) 0.1774(2) 0.0253(9) Uani 1 d . .
C24 C 0.0703(4) 0.7521(3) 0.1366(2) 0.0283(9) Uani 1 d . .
H24A H 0.0099(4) 0.7909(3) 0.1448(2) 0.034 Uiso 1 calc R .
C25 C -0.0138(4) 0.6887(3) 0.0342(2) 0.0361(11) Uani 1 d . .
H25A H -0.0687(4) 0.6690(3) 0.0615(2) 0.043 Uiso 1 calc R .
C26 C -0.0174(5) 0.6722(4) -0.0340(2) 0.0472(15) Uani 1 d . .
H26A H -0.0741(5) 0.6413(4) -0.0521(2) 0.057 Uiso 1 calc R .
C27 C 0.0631(6) 0.7017(4) -0.0748(2) 0.052(2) Uani 1 d . .
H27A H 0.0609(6) 0.6909(4) -0.1206(2) 0.062 Uiso 1 calc R .
C28 C 0.1456(5) 0.7467(3) -0.0480(2) 0.0502(14) Uani 1 d . .
H28A H 0.1999(5) 0.7666(3) -0.0757(2) 0.060 Uiso 1 calc R .
C29 C 0.1499(5) 0.7634(3) 0.0205(2) 0.0390(12) Uani 1 d . .
H29A H 0.2067(5) 0.7945(3) 0.0383(2) 0.047 Uiso 1 calc R .
C30 C 0.0698(4) 0.7338(3) 0.0620(2) 0.0292(9) Uani 1 d . .
C31 C 0.1663(4) 0.8911(3) 0.1612(2) 0.0398(12) Uani 1 d . .
H31A H 0.1042(4) 0.9206(3) 0.1500(2) 0.048 Uiso 1 calc R .
C32 C 0.2552(5) 0.9369(3) 0.1793(2) 0.0446(13) Uani 1 d . .
H32A H 0.2535(5) 0.9973(3) 0.1795(2) 0.053 Uiso 1 calc R .
C33 C 0.3463(5) 0.8944(4) 0.1972(2) 0.0445(14) Uani 1 d . .
H33A H 0.4060(5) 0.9256(4) 0.2105(2) 0.053 Uiso 1 calc R .
C34 C 0.3492(4) 0.8054(4) 0.1954(2) 0.0429(12) Uani 1 d . .
H34A H 0.4111(4) 0.7762(4) 0.2074(2) 0.051 Uiso 1 calc R .
C35 C 0.2606(4) 0.7595(3) 0.1761(2) 0.0365(11) Uani 1 d . .
H35A H 0.2636(4) 0.6992(3) 0.1743(2) 0.044 Uiso 1 calc R .
C36 C 0.1681(4) 0.8010(3) 0.1593(2) 0.0294(10) Uani 1 d . .
C41 C -0.0433(4) 0.3416(3) 0.1467(2) 0.0334(10) Uani 1 d . .
H41A H -0.0657(4) 0.3108(3) 0.1842(2) 0.040 Uiso 1 calc R .
C42 C -0.0811(4) 0.3316(3) 0.0830(2) 0.0382(12) Uani 1 d . .
H42A H -0.1330(4) 0.2929(3) 0.0685(2) 0.046 Uiso 1 calc R .
C43 C -0.0263(3) 0.3908(3) 0.0451(2) 0.0277(9) Uani 1 d . .
C44 C -0.0369(4) 0.4124(3) -0.0283(2) 0.0269(10) Uani 1 d . .
H44A H -0.0305(4) 0.4756(3) -0.0322(2) 0.032 Uiso 1 calc R .
C45 C 0.0886(4) 0.2909(3) -0.0591(3) 0.0477(13) Uani 1 d . .
H45A H 0.0650(4) 0.2600(3) -0.0219(3) 0.057 Uiso 1 calc R .
C46 C 0.1610(5) 0.2538(5) -0.1011(4) 0.076(2) Uani 1 d . .
H46A H 0.1842(5) 0.1974(5) -0.0931(4) 0.092 Uiso 1 calc R .
C47 C 0.2002(6) 0.2989(7) -0.1554(3) 0.084(3) Uani 1 d . .
H47A H 0.2502(6) 0.2739(7) -0.1838(3) 0.100 Uiso 1 calc R .
C48 C 0.1638(5) 0.3810(7) -0.1665(3) 0.084(3) Uani 1 d . .
H48A H 0.1896(5) 0.4120(7) -0.2030(3) 0.100 Uiso 1 calc R .
C49 C 0.0894(5) 0.4198(5) -0.1250(2) 0.054(2) Uani 1 d . .
H49A H 0.0663(5) 0.4762(5) -0.1334(2) 0.065 Uiso 1 calc R .
C50 C 0.0495(4) 0.3739(3) -0.0707(2) 0.0325(10) Uani 1 d . .
C51 C -0.1682(4) 0.3175(3) -0.0912(2) 0.0351(11) Uani 1 d . .
H51A H -0.1123(4) 0.2826(3) -0.1055(2) 0.042 Uiso 1 calc R .
C52 C -0.2714(5) 0.2966(4) -0.1094(2) 0.0437(12) Uani 1 d . .
H52A H -0.2840(5) 0.2475(4) -0.1353(2) 0.052 Uiso 1 calc R .
C53 C -0.3550(4) 0.3472(4) -0.0898(2) 0.0428(13) Uani 1 d . .
H53A H -0.4244(4) 0.3326(4) -0.1015(2) 0.051 Uiso 1 calc R .
C54 C -0.3343(4) 0.4203(4) -0.0523(3) 0.0437(12) Uani 1 d . .
H54A H -0.3900(4) 0.4566(4) -0.0398(3) 0.052 Uiso 1 calc R .
C55 C -0.2323(4) 0.4401(3) -0.0330(2) 0.0384(11) Uani 1 d . .
H55A H -0.2200(4) 0.4888(3) -0.0066(2) 0.046 Uiso 1 calc R .
C56 C -0.1474(4) 0.3887(3) -0.0525(2) 0.0289(9) Uani 1 d . .
B1 B 0.0897(4) 0.4426(3) 0.2059(2) 0.0263(10) Uiso 1 d . .
H10A H 0.0628(4) 0.4149(3) 0.2467(2) 0.032 Uiso 1 calc R .

loop_
_atom_type_symbol
_atom_type_description
_atom_type_scat_dispersion_real
_atom_type_scat_dispersion_imag
_atom_type_scat_source
C C 0.0033 0.0016 'International Tables Vol C Tables 4.2.6.8 and 6.1.1.4'
H H 0.0000 0.0000 'International Tables Vol C Tables 4.2.6.8 and 6.1.1.4'
B B 0.0013 0.0007 'International Tables Vol C Tables 4.2.6.8 and 6.1.1.4'
N N 0.0061 0.0033 'International Tables Vol C Tables 4.2.6.8 and 6.1.1.4'
Tl Tl -2.8358 9.6688 'International Tables Vol C Tables 4.2.6.8 and 6.1.1.4'

loop_
_geom_angle_atom_site_label_1
_geom_angle_atom_site_label_2
_geom_angle_atom_site_label_3
_geom_angle
_geom_angle_site_symmetry_1
_geom_angle_site_symmetry_3
_geom_angle_publ_flag
N41 Tl1 N21 71.07(11) . . ?
N41 Tl1 N1 76.09(11) . . ?
N21 Tl1 N1 71.00(11) . . ?
C3 N1 N2 106.1(3) . . ?
C3 N1 Tl1 134.2(3) . . ?
N2 N1 Tl1 119.3(2) . . ?
C1 N2 N1 109.7(4) . . ?
C1 N2 B1 126.1(3) . . ?
N1 N2 B1 124.2(3) . . ?
C23 N21 N22 106.4(3) . . ?
C23 N21 Tl1 130.8(3) . . ?
N22 N21 Tl1 120.7(2) . . ?
C21 N22 N21 109.2(4) . . ?
C21 N22 B1 127.4(4) . . ?
N21 N22 B1 122.9(3) . . ?
C43 N41 N42 106.4(3) . . ?
C43 N41 Tl1 129.1(3) . . ?
N42 N41 Tl1 124.1(3) . . ?
C41 N42 N41 110.1(3) . . ?
C41 N42 B1 127.6(4) . . ?
N41 N42 B1 122.0(3) . . ?
N2 C1 C2 108.6(4) . . ?
C1 C2 C3 105.3(4) . . ?
N1 C3 C2 110.3(4) . . ?
N1 C3 C4 123.3(3) . . ?
C2 C3 C4 126.4(4) . . ?
C3 C4 C16 113.1(3) . . ?
C3 C4 C10 112.2(3) . . ?
C16 C4 C10 112.1(3) . . ?
C6 C5 C10 121.2(5) . . ?
C7 C6 C5 120.2(4) . . ?
C8 C7 C6 119.3(4) . . ?
C7 C8 C9 121.5(5) . . ?
C8 C9 C10 119.5(4) . . ?
C5 C10 C9 118.2(4) . . ?
C5 C10 C4 118.7(4) . . ?
C9 C10 C4 123.1(4) . . ?
C16 C11 C12 120.9(5) . . ?
C13 C12 C11 120.1(5) . . ?
C14 C13 C12 119.7(5) . . ?
C13 C14 C15 119.7(5) . . ?
C16 C15 C14 121.5(5) . . ?
C11 C16 C15 118.2(5) . . ?
C11 C16 C4 122.8(4) . . ?
C15 C16 C4 119.0(4) . . ?
N22 C21 C22 108.9(4) . . ?
C21 C22 C23 105.2(4) . . ?
N21 C23 C22 110.3(4) . . ?
N21 C23 C24 120.8(4) . . ?
C22 C23 C24 128.9(4) . . ?
C23 C24 C36 112.6(3) . . ?
C23 C24 C30 112.6(3) . . ?
C36 C24 C30 113.0(4) . . ?
C30 C25 C26 120.9(5) . . ?
C27 C26 C25 119.9(5) . . ?
C28 C27 C26 119.7(5) . . ?
C27 C28 C29 120.8(5) . . ?
C30 C29 C28 120.0(5) . . ?
C25 C30 C29 118.7(4) . . ?
C25 C30 C24 119.6(4) . . ?
C29 C30 C24 121.7(4) . . ?
C32 C31 C36 120.6(5) . . ?
C31 C32 C33 120.3(5) . . ?
C34 C33 C32 119.7(5) . . ?
C33 C34 C35 120.0(5) . . ?
C36 C35 C34 121.1(5) . . ?
C35 C36 C31 118.3(5) . . ?
C35 C36 C24 122.2(4) . . ?
C31 C36 C24 119.5(4) . . ?
N42 C41 C42 108.1(4) . . ?
C41 C42 C43 105.4(4) . . ?
N41 C43 C42 110.0(4) . . ?
N41 C43 C44 120.2(4) . . ?
C42 C43 C44 129.8(4) . . ?
C50 C44 C43 113.4(4) . . ?
C50 C44 C56 113.0(3) . . ?
C43 C44 C56 109.7(4) . . ?
C46 C45 C50 121.2(6) . . ?
C45 C46 C47 120.8(7) . . ?
C48 C47 C46 118.3(6) . . ?
C47 C48 C49 122.0(7) . . ?
C48 C49 C50 119.5(7) . . ?
C45 C50 C49 118.1(5) . . ?
C45 C50 C44 121.7(4) . . ?
C49 C50 C44 120.1(5) . . ?
C56 C51 C52 120.9(5) . . ?
C53 C52 C51 120.9(5) . . ?
C52 C53 C54 118.5(5) . . ?
C55 C54 C53 120.7(5) . . ?
C54 C55 C56 121.0(4) . . ?
C51 C56 C55 118.0(4) . . ?
C51 C56 C44 123.2(4) . . ?
C55 C56 C44 118.7(4) . . ?
N22 B1 N42 109.5(3) . . ?
N22 B1 N2 111.4(4) . . ?
N42 B1 N2 111.6(3) . . ?

loop_
_geom_bond_atom_site_label_1
_geom_bond_atom_site_label_2
_geom_bond_distance
_geom_bond_site_symmetry_2
_geom_bond_publ_flag
Tl1 N41 2.589(4) . ?
Tl1 N21 2.704(3) . ?
Tl1 N1 2.728(3) . ?
N1 C3 1.343(6) . ?
N1 N2 1.373(4) . ?
N2 C1 1.348(5) . ?
N2 B1 1.555(6) . ?
N21 C23 1.346(6) . ?
N21 N22 1.378(5) . ?
N22 C21 1.352(5) . ?
N22 B1 1.542(6) . ?
N41 C43 1.345(5) . ?
N41 N42 1.361(4) . ?
N42 C41 1.339(6) . ?
N42 B1 1.555(5) . ?
C1 C2 1.372(7) . ?
C2 C3 1.396(6) . ?
C3 C4 1.523(6) . ?
C4 C16 1.531(6) . ?
C4 C10 1.535(5) . ?
C5 C6 1.392(6) . ?
C5 C10 1.399(6) . ?
C6 C7 1.382(7) . ?
C7 C8 1.372(7) . ?
C8 C9 1.403(6) . ?
C9 C10 1.400(6) . ?
C11 C16 1.384(6) . ?
C11 C12 1.398(7) . ?
C12 C13 1.383(9) . ?
C13 C14 1.380(8) . ?
C14 C15 1.397(7) . ?
C15 C16 1.384(7) . ?
C21 C22 1.375(7) . ?
C22 C23 1.397(6) . ?
C23 C24 1.509(6) . ?
C24 C36 1.527(6) . ?
C24 C30 1.532(5) . ?
C25 C30 1.392(7) . ?
C25 C26 1.400(6) . ?
C26 C27 1.391(9) . ?
C27 C28 1.371(8) . ?
C28 C29 1.409(6) . ?
C29 C30 1.395(7) . ?
C31 C32 1.384(7) . ?
C31 C36 1.403(6) . ?
C32 C33 1.381(8) . ?
C33 C34 1.385(8) . ?
C34 C35 1.389(7) . ?
C35 C36 1.383(7) . ?
C41 C42 1.382(6) . ?
C42 C43 1.385(6) . ?
C43 C44 1.525(6) . ?
C44 C50 1.514(6) . ?
C44 C56 1.531(6) . ?
C45 C46 1.378(8) . ?
C45 C50 1.403(7) . ?
C46 C47 1.394(11) . ?
C47 C48 1.377(12) . ?
C48 C49 1.400(9) . ?
C49 C50 1.402(7) . ?
C51 C56 1.382(6) . ?
C51 C52 1.399(7) . ?
C52 C53 1.380(8) . ?
C53 C54 1.391(8) . ?
C54 C55 1.388(7) . ?
C55 C56 1.397(6) . ?
